data_7228007
loop_
_publ_author_name
'Harrowfield, Jack M.'
'Kim, Yang'
'Skelton, Brian W.'
'Sobolev, Alexandre N.'
'White, Allan H.'

_publ_section_title
;
 Chiral discrimination in solid-state interactions of
 cobalt(iii)--polyamine complex cations with
 tris-(dipicolinato)lanthanate(iii) anions
;
_journal_issue 17
_journal_name_full CrystEngComm
_journal_page_first 2372
_journal_paper_doi 10.1039/C6CE02573K
_journal_volume 19
_journal_year 2017
_chemical_absolute_configuration ad
_chemical_formula_moiety 'C21 H9 Gd N3 O12, C6 H24 Co N6, 6.5(H2 O)'
_chemical_formula_sum 'C27 H46 Co Gd N9 O18.5'
_chemical_formula_weight 1008.90
_chemical_name_common '2[Gd(dipic)3] 2[CoEn3] * 13(H2O)'
_space_group_crystal_system monoclinic
_space_group_IT_number 4
_space_group_name_Hall 'P 2yb'
_space_group_name_H-M_alt 'P 1 21 1'
_symmetry_space_group_name_Hall 'P 2yb'
_symmetry_space_group_name_H-M 'P 1 21 1'
_atom_sites_solution_hydrogens mixed
_audit_creation_method SHELXL-2014/7
_audit_update_record
;
2017-03-15 deposited with the CCDC.
2017-03-29 downloaded from the CCDC.
;
_cell_angle_alpha 90
_cell_angle_beta 95.879(1)
_cell_angle_gamma 90
_cell_formula_units_Z 4
_cell_length_a 10.4992(4)
_cell_length_b 21.4101(9)
_cell_length_c 16.8664(7)
_cell_measurement_reflns_used 8192
_cell_measurement_temperature 150(2)
_cell_measurement_theta_max 36.5
_cell_measurement_theta_min 2.5
_cell_volume 3771.4(3)
_computing_cell_refinement 'Bruker SAINT'
_computing_data_collection 'Bruker SMART'
_computing_data_reduction 'Bruker SAINT'
_computing_publication_material 'SHELXL-2014/7 (Sheldrick, 2014)'
_computing_structure_refinement 'SHELXL-2014/7 (Sheldrick, 2014)'
_computing_structure_solution 'Bruker SHELXTL, v. 5.1'
_diffrn_ambient_temperature 150(2)
_diffrn_measured_fraction_theta_full 0.978
_diffrn_measured_fraction_theta_max 0.926
_diffrn_measurement_device_type 'Bruker AXS CCD'
_diffrn_measurement_method '\w scans'
_diffrn_radiation_monochromator graphite
_diffrn_radiation_source 'normal-focus sealed tube'
_diffrn_radiation_type MoK\a
_diffrn_radiation_wavelength 0.71073
_diffrn_reflns_av_R_equivalents 0.0210
_diffrn_reflns_av_unetI/netI 0.0337
_diffrn_reflns_Laue_measured_fraction_full 0.978
_diffrn_reflns_Laue_measured_fraction_max 0.926
_diffrn_reflns_limit_h_max 17
_diffrn_reflns_limit_h_min -17
_diffrn_reflns_limit_k_max 36
_diffrn_reflns_limit_k_min -36
_diffrn_reflns_limit_l_max 28
_diffrn_reflns_limit_l_min -28
_diffrn_reflns_number 77371
_diffrn_reflns_point_group_measured_fraction_full 0.501
_diffrn_reflns_point_group_measured_fraction_max 0.472
_diffrn_reflns_theta_full 30.000
_diffrn_reflns_theta_max 37.586
_diffrn_reflns_theta_min 1.542
_exptl_absorpt_coefficient_mu 2.273
_exptl_absorpt_correction_T_max 0.77
_exptl_absorpt_correction_T_min 0.63
_exptl_absorpt_correction_type multi-scan
_exptl_absorpt_process_details 'SADABS - Bruker area detector absorption corrections'
_exptl_crystal_colour orange
_exptl_crystal_density_diffrn 1.777
_exptl_crystal_description prism
_exptl_crystal_F_000 2040
_exptl_crystal_size_max 0.350
_exptl_crystal_size_mid 0.350
_exptl_crystal_size_min 0.260
_refine_diff_density_max 1.604
_refine_diff_density_min -0.978
_refine_diff_density_rms 0.095
_refine_ls_abs_structure_details
;
No quotients, so Flack parameter determined by classical intensity fit
;
_refine_ls_abs_structure_Flack -0.005(4)
_refine_ls_extinction_method none
_refine_ls_goodness_of_fit_ref 1.003
_refine_ls_hydrogen_treatment mixed
_refine_ls_matrix_type full
_refine_ls_number_parameters 1096
_refine_ls_number_reflns 18851
_refine_ls_number_restraints 45
_refine_ls_restrained_S_all 1.002
_refine_ls_R_factor_all 0.0272
_refine_ls_R_factor_gt 0.0230
_refine_ls_shift/su_max 0.003
_refine_ls_shift/su_mean 0.000
_refine_ls_structure_factor_coef Fsqd
_refine_ls_weighting_details 'w=1/[\s^2^(Fo^2^)+(0.0235P)^2^] where P=(Fo^2^+2Fc^2^)/3'
_refine_ls_weighting_scheme calc
_refine_ls_wR_factor_gt 0.0478
_refine_ls_wR_factor_ref 0.0490
_reflns_Friedel_coverage 0.000
_reflns_Friedel_fraction_full 0.000
_reflns_Friedel_fraction_max 0.000
_reflns_number_gt 17442
_reflns_number_total 18851
_reflns_threshold_expression 'I > 2\s(I)'
_cod_data_source_file c6ce02573k2.cif
_cod_data_source_block 777295
_cod_depositor_comments
;
Adding full bibliography for 7228006--7228011.cif.

2017-11-07
Z value and formula fixed to values more according to usual
chemical conventions.                 miguel
;
_cod_original_formula_sum 'C54 H92 Co2 Gd2 N18 O37'
_cod_original_formula_weight 2017.81
_cod_original_formula_moiety '2(C21 H9 Gd N3 O12), 2(C6 H24 Co N6), 13(H2 O)'
_cod_original_formula_units_Z 2
_cod_database_code 7228007
_shelx_shelxl_version_number 2014/7
_shelx_space_group_comment
;
The symmetry employed for this shelxl refinement is uniquely defined
by the following loop, which should always be used as a source of
symmetry information in preference to the above space-group names.
They are only intended as comments.
;
_shelx_estimated_absorpt_t_min 0.503
_shelx_estimated_absorpt_t_max 0.590

loop_
_space_group_symop_operation_xyz
'x, y, z'
'-x, y+1/2, -z'

loop_
_atom_site_label
_atom_site_type_symbol
_atom_site_fract_x
_atom_site_fract_y
_atom_site_fract_z
_atom_site_U_iso_or_equiv
_atom_site_adp_type
_atom_site_occupancy
_atom_site_site_symmetry_order
_atom_site_calc_flag
_atom_site_refinement_flags_posn
_atom_site_refinement_flags_adp
Gd1 Gd 0.61185(2) 0.00000(2) 0.25530(2) 0.00990(2) Uani 1 1 d . .
N111 N 0.72879(17) 0.00655(9) 0.39319(11) 0.0127(3) Uani 1 1 d . .
C111 C 0.6956(2) -0.03180(11) 0.45000(14) 0.0145(4) Uani 1 1 d . .
C112 C 0.7640(3) -0.03442(13) 0.52483(15) 0.0211(5) Uani 1 1 d . .
H112 H 0.7396 -0.0623 0.5644 0.025 Uiso 1 1 calc R U
C113 C 0.8695(2) 0.00495(13) 0.54041(14) 0.0213(5) Uani 1 1 d . .
H113 H 0.9185 0.0038 0.5909 0.026 Uiso 1 1 calc R U
C114 C 0.9027(2) 0.04572(13) 0.48224(15) 0.0187(5) Uani 1 1 d . .
H114 H 0.9734 0.0733 0.4921 0.022 Uiso 1 1 calc R U
C115 C 0.8288(2) 0.04491(11) 0.40863(14) 0.0139(4) Uani 1 1 d . .
C116 C 0.5817(2) -0.07309(10) 0.42484(14) 0.0149(4) Uani 1 1 d . .
C117 C 0.8537(2) 0.08646(11) 0.33991(14) 0.0146(4) Uani 1 1 d . .
O111 O 0.53389(16) -0.06856(8) 0.35312(10) 0.0151(3) Uani 1 1 d . .
O112 O 0.54516(18) -0.11014(8) 0.47578(11) 0.0183(3) Uani 1 1 d . .
O113 O 0.79431(17) 0.07106(9) 0.27250(11) 0.0159(3) Uani 1 1 d . .
O114 O 0.92808(19) 0.13136(9) 0.35190(12) 0.0223(4) Uani 1 1 d . .
N121 N 0.73529(18) -0.02159(9) 0.13595(11) 0.0124(3) Uani 1 1 d . .
C121 C 0.8183(2) -0.06941(11) 0.13801(14) 0.0138(4) Uani 1 1 d . .
C122 C 0.8865(2) -0.08340(12) 0.07390(16) 0.0192(5) Uani 1 1 d . .
H122 H 0.9438 -0.1178 0.0762 0.023 Uiso 1 1 calc R U
C123 C 0.8691(3) -0.04591(13) 0.00615(15) 0.0215(5) Uani 1 1 d . .
H123 H 0.9152 -0.0542 -0.0383 0.026 Uiso 1 1 calc R U
C124 C 0.7840(2) 0.00356(13) 0.00418(13) 0.0188(4) Uani 1 1 d . .
H124 H 0.7711 0.0299 -0.0412 0.023 Uiso 1 1 calc R U
C125 C 0.7174(2) 0.01378(10) 0.07051(13) 0.0132(4) Uani 1 1 d . .
C126 C 0.8306(2) -0.10562(12) 0.21620(15) 0.0156(4) Uani 1 1 d . .
C127 C 0.6211(2) 0.06570(11) 0.07497(14) 0.0140(4) Uani 1 1 d . .
O121 O 0.76357(18) -0.08636(8) 0.26869(11) 0.0172(3) Uani 1 1 d . .
O122 O 0.9059(2) -0.15112(9) 0.22280(12) 0.0249(4) Uani 1 1 d . .
O123 O 0.56595(16) 0.06783(8) 0.13908(10) 0.0150(3) Uani 1 1 d . .
O124 O 0.59959(19) 0.10197(9) 0.01732(11) 0.0199(3) Uani 1 1 d . .
N131 N 0.37104(17) 0.00928(9) 0.24485(11) 0.0116(3) Uani 1 1 d . .
C131 C 0.2979(2) -0.03573(11) 0.20957(14) 0.0125(4) Uani 1 1 d . .
C132 C 0.1653(2) -0.03540(12) 0.20831(16) 0.0182(5) Uani 1 1 d . .
H132 H 0.1149 -0.0678 0.1825 0.022 Uiso 1 1 calc R U
C133 C 0.1083(2) 0.01339(12) 0.24559(16) 0.0207(5) Uani 1 1 d . .
H133 H 0.0180 0.0148 0.2460 0.025 Uiso 1 1 calc R U
C134 C 0.1847(2) 0.06035(11) 0.28250(15) 0.0171(4) Uani 1 1 d . .
H134 H 0.1475 0.0942 0.3083 0.021 Uiso 1 1 calc R U
C135 C 0.3162(2) 0.05667(10) 0.28079(13) 0.0121(4) Uani 1 1 d . .
C136 C 0.3717(2) -0.08596(10) 0.17059(14) 0.0129(4) Uani 1 1 d . .
C137 C 0.4104(2) 0.10462(10) 0.31690(13) 0.0112(4) Uani 1 1 d . .
O131 O 0.49083(16) -0.07818(9) 0.17346(11) 0.0162(3) Uani 1 1 d . .
O132 O 0.30955(17) -0.13147(8) 0.13919(11) 0.0173(3) Uani 1 1 d . .
O133 O 0.52694(15) 0.09314(8) 0.31473(10) 0.0126(3) Uani 1 1 d . .
O134 O 0.36376(17) 0.15342(8) 0.34448(10) 0.0150(3) Uani 1 1 d . .
Gd2 Gd 0.70577(2) 0.49045(2) 0.30013(2) 0.01200(2) Uani 1 1 d . .
N211 N 0.84400(19) 0.54901(9) 0.21156(12) 0.0140(3) Uani 1 1 d . .
C211 C 0.8374(2) 0.53556(11) 0.13396(14) 0.0146(4) Uani 1 1 d . .
C212 C 0.9115(2) 0.56647(12) 0.08194(15) 0.0185(4) Uani 1 1 d . .
H212 H 0.9073 0.5552 0.0273 0.022 Uiso 1 1 calc R U
C213 C 0.9914(3) 0.61409(14) 0.11265(16) 0.0229(5) Uani 1 1 d . .
H213 H 1.0435 0.6359 0.0791 0.027 Uiso 1 1 calc R U
C214 C 0.9947(3) 0.62977(13) 0.19289(16) 0.0202(5) Uani 1 1 d . .
H214 H 1.0473 0.6630 0.2146 0.024 Uiso 1 1 calc R U
C215 C 0.9195(2) 0.59581(11) 0.24071(14) 0.0150(4) Uani 1 1 d . .
C216 C 0.7423(2) 0.48529(11) 0.10650(14) 0.0154(4) Uani 1 1 d . .
C217 C 0.9142(2) 0.60903(12) 0.32872(15) 0.0175(4) Uani 1 1 d . .
O211 O 0.68909(17) 0.45694(8) 0.16072(10) 0.0167(3) Uani 1 1 d . .
O212 O 0.72198(19) 0.47451(9) 0.03360(10) 0.0212(4) Uani 1 1 d . .
O213 O 0.83982(18) 0.57494(9) 0.36388(11) 0.0184(3) Uani 1 1 d . .
O214 O 0.9791(2) 0.65362(11) 0.35928(13) 0.0303(5) Uani 1 1 d . .
N221 N 0.46796(19) 0.47918(10) 0.26788(12) 0.0160(4) Uani 1 1 d . .
C221 C 0.4109(2) 0.42550(12) 0.28340(15) 0.0180(4) Uani 1 1 d . .
C222 C 0.2775(3) 0.42037(16) 0.27796(18) 0.0275(6) Uani 1 1 d . .
H222 H 0.2374 0.3819 0.2884 0.033 Uiso 1 1 calc R U
C223 C 0.2054(3) 0.47354(18) 0.2567(2) 0.0355(8) Uani 1 1 d . .
H223 H 0.1145 0.4716 0.2522 0.043 Uiso 1 1 calc R U
C224 C 0.2650(3) 0.52846(16) 0.24226(19) 0.0307(7) Uani 1 1 d . .
H224 H 0.2160 0.5649 0.2283 0.037 Uiso 1 1 calc R U
C225 C 0.3979(2) 0.53054(14) 0.24827(15) 0.0187(5) Uani 1 1 d . .
C226 C 0.5016(3) 0.37197(12) 0.30774(16) 0.0202(5) Uani 1 1 d . .
C227 C 0.4731(3) 0.58874(12) 0.23833(15) 0.0199(5) Uani 1 1 d . .
O221 O 0.61954(18) 0.38417(9) 0.30217(11) 0.0197(3) Uani 1 1 d . .
O222 O 0.4572(2) 0.32201(10) 0.32928(15) 0.0331(5) Uani 1 1 d . .
O223 O 0.59411(19) 0.58422(9) 0.24966(12) 0.0221(4) Uani 1 1 d . .
O224 O 0.4157(3) 0.63885(11) 0.22324(17) 0.0434(7) Uani 1 1 d . .
N231 N 0.7836(2) 0.44601(10) 0.43281(12) 0.0150(4) Uani 1 1 d . .
C231 C 0.8750(2) 0.40194(12) 0.43867(15) 0.0177(4) Uani 1 1 d . .
C232 C 0.9121(3) 0.37148(15) 0.50989(17) 0.0268(6) Uani 1 1 d . .
H232 H 0.9771 0.3405 0.5129 0.032 Uiso 1 1 calc R U
C233 C 0.8518(3) 0.38735(16) 0.57692(18) 0.0314(7) Uani 1 1 d . .
H233 H 0.8751 0.3671 0.6264 0.038 Uiso 1 1 calc R U
C234 C 0.7572(3) 0.43312(14) 0.57073(16) 0.0236(5) Uani 1 1 d . .
H234 H 0.7154 0.4449 0.6158 0.028 Uiso 1 1 calc R U
C235 C 0.7255(2) 0.46112(11) 0.49694(14) 0.0165(4) Uani 1 1 d . .
C236 C 0.9332(2) 0.38989(12) 0.36168(15) 0.0169(4) Uani 1 1 d . .
C237 C 0.6266(2) 0.51242(11) 0.48325(14) 0.0154(4) Uani 1 1 d . .
O231 O 0.89562(17) 0.42547(9) 0.30369(11) 0.0183(3) Uani 1 1 d . .
O232 O 1.0128(2) 0.34729(10) 0.35980(12) 0.0248(4) Uani 1 1 d . .
O233 O 0.59774(17) 0.52842(9) 0.41074(10) 0.0163(3) Uani 1 1 d . .
O234 O 0.58454(19) 0.53676(9) 0.54210(11) 0.0212(4) Uani 1 1 d . .
Co1 Co 0.42923(3) 0.21764(2) 0.55902(2) 0.01223(6) Uani 1 1 d . .
N11 N 0.30164(19) 0.15687(9) 0.51191(12) 0.0139(3) Uani 1 1 d . .
H11C H 0.3355 0.1348 0.4730 0.017 Uiso 1 1 calc R U
H11D H 0.2818 0.1295 0.5501 0.017 Uiso 1 1 calc R U
C11 C 0.1829(2) 0.18949(12) 0.47745(14) 0.0166(4) Uani 1 1 d . .
H11A H 0.1207 0.1921 0.5177 0.020 Uiso 1 1 calc R U
H11B H 0.1427 0.1660 0.4309 0.020 Uiso 1 1 calc R U
C12 C 0.2187(2) 0.25404(11) 0.45239(14) 0.0165(4) Uani 1 1 d . .
H12A H 0.2646 0.2521 0.4040 0.020 Uiso 1 1 calc R U
H12B H 0.1411 0.2801 0.4408 0.020 Uiso 1 1 calc R U
N12 N 0.30336(19) 0.28063(10) 0.52077(12) 0.0144(4) Uani 1 1 d . .
H12C H 0.2557 0.2917 0.5606 0.017 Uiso 1 1 calc R U
H12D H 0.3438 0.3153 0.5048 0.017 Uiso 1 1 calc R U
N13 N 0.3570(2) 0.21317(10) 0.66256(12) 0.0186(4) Uani 1 1 d . .
H13C H 0.2700 0.2121 0.6545 0.022 Uiso 1 1 calc R U
H13D H 0.3844 0.1778 0.6889 0.022 Uiso 1 1 calc R U
C13 C 0.3995(3) 0.26935(13) 0.71108(16) 0.0233(5) Uani 1 1 d . .
H13A H 0.3916 0.2615 0.7682 0.028 Uiso 1 1 calc R U
H13B H 0.3456 0.3058 0.6939 0.028 Uiso 1 1 calc R U
C14 C 0.5371(3) 0.28187(13) 0.69843(16) 0.0233(5) Uani 1 1 d . .
H14A H 0.5637 0.3233 0.7202 0.028 Uiso 1 1 calc R U
H14B H 0.5933 0.2498 0.7259 0.028 Uiso 1 1 calc R U
N14 N 0.5472(2) 0.27998(10) 0.61097(13) 0.0173(4) Uani 1 1 d . .
H14C H 0.6289 0.2703 0.6020 0.021 Uiso 1 1 calc R U
H14D H 0.5283 0.3183 0.5896 0.021 Uiso 1 1 calc R U
N15 N 0.5536(2) 0.15011(10) 0.58614(12) 0.0165(4) Uani 1 1 d . .
H15C H 0.6059 0.1609 0.6304 0.020 Uiso 1 1 calc R U
H15D H 0.5112 0.1146 0.5972 0.020 Uiso 1 1 calc R U
C15 C 0.6319(3) 0.13841(13) 0.51873(16) 0.0210(5) Uani 1 1 d . .
H15A H 0.5902 0.1061 0.4829 0.025 Uiso 1 1 calc R U
H15B H 0.7178 0.1230 0.5395 0.025 Uiso 1 1 calc R U
C16 C 0.6445(3) 0.19828(14) 0.47306(16) 0.0214(5) Uani 1 1 d . .
H16A H 0.7036 0.2275 0.5039 0.026 Uiso 1 1 calc R U
H16B H 0.6777 0.1898 0.4213 0.026 Uiso 1 1 calc R U
N16 N 0.5127(2) 0.22511(10) 0.46068(12) 0.0169(4) Uani 1 1 d . .
H16C H 0.4661 0.2044 0.4205 0.020 Uiso 1 1 calc R U
H16D H 0.5170 0.2660 0.4466 0.020 Uiso 1 1 calc R U
Co2 Co 0.63448(3) 0.28439(2) 0.07526(2) 0.01092(5) Uani 1 1 d . .
N21 N 0.50809(19) 0.22078(10) 0.09847(12) 0.0146(3) Uani 1 1 d . .
H21C H 0.4295 0.2314 0.0745 0.018 Uiso 1 1 calc R U
H21D H 0.5302 0.1831 0.0789 0.018 Uiso 1 1 calc R U
C21 C 0.5036(2) 0.21627(12) 0.18623(14) 0.0190(4) Uani 1 1 d . .
H21A H 0.4666 0.1757 0.2002 0.023 Uiso 1 1 calc R U
H21B H 0.4501 0.2502 0.2050 0.023 Uiso 1 1 calc R U
C22 C 0.6396(3) 0.22198(13) 0.22452(15) 0.0211(5) Uani 1 1 d . .
H22A H 0.6403 0.2269 0.2829 0.025 Uiso 1 1 calc R U
H22B H 0.6889 0.1840 0.2139 0.025 Uiso 1 1 calc R U
N22 N 0.69783(19) 0.27798(10) 0.18966(12) 0.0161(4) Uani 1 1 d . .
H22C H 0.7847 0.2745 0.1952 0.019 Uiso 1 1 calc R U
H22D H 0.6763 0.3130 0.2158 0.019 Uiso 1 1 calc R U
N23 N 0.75600(18) 0.22025(9) 0.04838(12) 0.0135(3) Uani 1 1 d . .
H23C H 0.7578 0.1885 0.0844 0.016 Uiso 1 1 calc R U
H23D H 0.7307 0.2043 -0.0007 0.016 Uiso 1 1 calc R U
C23 C 0.8858(2) 0.24799(11) 0.04897(14) 0.0153(4) Uani 1 1 d . .
H23A H 0.9400 0.2218 0.0176 0.018 Uiso 1 1 calc R U
H23B H 0.9273 0.2510 0.1043 0.018 Uiso 1 1 calc R U
C24 C 0.8692(2) 0.31186(12) 0.01266(14) 0.0158(4) Uani 1 1 d . .
H24A H 0.9505 0.3355 0.0205 0.019 Uiso 1 1 calc R U
H24B H 0.8426 0.3087 -0.0452 0.019 Uiso 1 1 calc R U
N24 N 0.76868(19) 0.34343(9) 0.05378(13) 0.0149(3) Uani 1 1 d . .
H24C H 0.7339 0.3751 0.0228 0.018 Uiso 1 1 calc R U
H24D H 0.8044 0.3601 0.1005 0.018 Uiso 1 1 calc R U
N25 N 0.55602(18) 0.28983(10) -0.03549(12) 0.0153(3) Uani 1 1 d . .
H25C H 0.6120 0.3077 -0.0665 0.018 Uiso 1 1 calc R U
H25D H 0.5371 0.2508 -0.0546 0.018 Uiso 1 1 calc R U
C25 C 0.4371(2) 0.32787(12) -0.03888(15) 0.0180(4) Uani 1 1 d . .
H25A H 0.3649 0.3021 -0.0240 0.022 Uiso 1 1 calc R U
H25B H 0.4147 0.3441 -0.0935 0.022 Uiso 1 1 calc R U
C26 C 0.4623(2) 0.38098(12) 0.01888(16) 0.0203(5) Uani 1 1 d . .
H26A H 0.5225 0.4112 -0.0015 0.024 Uiso 1 1 calc R U
H26B H 0.3815 0.4031 0.0261 0.024 Uiso 1 1 calc R U
N26 N 0.5189(2) 0.35398(9) 0.09657(13) 0.0159(4) Uani 1 1 d . .
H26C H 0.4554 0.3398 0.1248 0.019 Uiso 1 1 calc R U
H26D H 0.5635 0.3840 0.1259 0.019 Uiso 1 1 calc R U
O01 O 0.2477(2) -0.29860(10) 0.11962(12) 0.0237(4) Uani 1 1 d D .
H011 H 0.209(3) -0.2728(13) 0.1473(15) 0.036 Uiso 1 1 d D U
H012 H 0.288(3) -0.3244(13) 0.1512(14) 0.036 Uiso 1 1 d D U
O02 O 0.86787(18) 0.12107(10) 0.13658(12) 0.0228(4) Uani 1 1 d D .
H021 H 0.860(3) 0.1046(17) 0.1816(11) 0.034 Uiso 1 1 d D U
H022 H 0.9461(10) 0.1272(18) 0.1306(18) 0.034 Uiso 1 1 d D U
O03 O 0.20029(19) 0.22230(10) 0.23408(12) 0.0231(4) Uani 1 1 d D .
H031 H 0.1346(13) 0.2330(13) 0.2552(14) 0.035 Uiso 1 1 d D U
H032 H 0.245(3) 0.1973(14) 0.2642(16) 0.035 Uiso 1 1 d D U
O04 O 0.95723(19) 0.24114(9) 0.27057(12) 0.0220(4) Uani 1 1 d D .
H041 H 0.937(2) 0.2064(6) 0.2904(16) 0.033 Uiso 1 1 d D U
H042 H 0.958(2) 0.2690(10) 0.3068(13) 0.033 Uiso 1 1 d D U
O05 O 0.14061(18) -0.20461(9) 0.21123(12) 0.0230(4) Uani 1 1 d D .
H051 H 0.0659(12) -0.1893(13) 0.210(2) 0.034 Uiso 1 1 d D U
H052 H 0.192(2) -0.1769(11) 0.198(2) 0.034 Uiso 1 1 d D U
O06 O 0.12096(19) 0.14355(10) 0.10914(12) 0.0228(4) Uani 1 1 d D .
H061 H 0.150(3) 0.1659(11) 0.1485(11) 0.034 Uiso 1 1 d D U
H062 H 0.173(2) 0.1139(10) 0.1030(15) 0.034 Uiso 1 1 d D U
O07 O 0.8938(2) -0.21775(10) 0.36384(12) 0.0256(4) Uani 1 1 d D .
H071 H 0.938(3) -0.2510(10) 0.3664(19) 0.038 Uiso 1 1 d D U
H072 H 0.904(3) -0.1991(14) 0.3206(12) 0.038 Uiso 1 1 d D U
O08 O 1.0197(2) -0.11589(12) 0.83862(13) 0.0296(5) Uani 1 1 d D .
H081 H 1.036(3) -0.118(2) 0.7903(8) 0.044 Uiso 1 1 d D U
H082 H 0.9462(19) -0.1319(19) 0.8418(19) 0.044 Uiso 1 1 d D U
O09 O 0.2041(2) -0.28110(13) 0.34454(14) 0.0352(5) Uani 1 1 d D .
H091 H 0.182(3) -0.2546(15) 0.3079(19) 0.053 Uiso 1 1 d D U
H092 H 0.142(2) -0.3056(15) 0.349(2) 0.053 Uiso 1 1 d D U
O10 O 0.5860(3) -0.33186(12) 0.08689(14) 0.0373(5) Uani 1 1 d D .
H10E H 0.531(3) -0.3536(16) 0.0582(18) 0.056 Uiso 1 1 d D U
H10F H 0.593(4) -0.3466(18) 0.1339(9) 0.056 Uiso 1 1 d D U
O11 O 0.2371(3) 0.31936(12) 0.12853(17) 0.0382(6) Uani 1 1 d D .
H11E H 0.222(4) 0.2996(15) 0.0850(11) 0.057 Uiso 1 1 d D U
H11F H 0.230(4) 0.2951(14) 0.1676(13) 0.057 Uiso 1 1 d D U
O12 O 0.3117(2) 0.07223(13) 0.07234(15) 0.0365(6) Uani 1 1 d D .
H12E H 0.3917(9) 0.0735(17) 0.087(2) 0.055 Uiso 1 1 d D U
H12F H 0.293(3) 0.0375(10) 0.049(2) 0.055 Uiso 1 1 d D U
O13 O 0.7803(3) -0.27545(14) -0.00488(19) 0.0494(7) Uani 1 1 d D .
H13E H 0.837(2) -0.3003(14) -0.0180(18) 0.074 Uiso 1 1 d D U
H13F H 0.731(3) -0.2933(18) 0.025(2) 0.074 Uiso 1 1 d D U

loop_
_atom_site_aniso_label
_atom_site_aniso_U_11
_atom_site_aniso_U_22
_atom_site_aniso_U_33
_atom_site_aniso_U_23
_atom_site_aniso_U_13
_atom_site_aniso_U_12
Gd1 0.00902(4) 0.00997(4) 0.01088(4) -0.00054(3) 0.00186(3) 0.00037(3)
N111 0.0119(7) 0.0121(7) 0.0143(7) -0.0004(6) 0.0016(6) 0.0012(6)
C111 0.0158(10) 0.0136(9) 0.0142(10) 0.0013(7) 0.0024(8) 0.0004(8)
C112 0.0248(12) 0.0218(11) 0.0162(11) 0.0033(9) 0.0000(9) -0.0005(10)
C113 0.0216(10) 0.0239(12) 0.0171(10) 0.0014(10) -0.0053(8) 0.0007(10)
C114 0.0157(10) 0.0199(11) 0.0196(11) -0.0002(9) -0.0026(8) -0.0007(9)
C115 0.0121(9) 0.0148(9) 0.0148(10) -0.0003(7) 0.0010(7) 0.0003(7)
C116 0.0176(10) 0.0090(8) 0.0188(10) 0.0004(7) 0.0063(8) 0.0022(7)
C117 0.0108(9) 0.0149(9) 0.0184(10) -0.0007(8) 0.0032(8) 0.0007(8)
O111 0.0145(7) 0.0153(7) 0.0155(8) 0.0002(6) 0.0019(6) -0.0013(6)
O112 0.0233(9) 0.0137(7) 0.0188(8) 0.0050(6) 0.0064(7) -0.0009(7)
O113 0.0144(8) 0.0193(8) 0.0140(8) 0.0015(6) 0.0014(6) -0.0037(6)
O114 0.0223(9) 0.0201(9) 0.0241(9) 0.0015(7) -0.0002(7) -0.0090(7)
N121 0.0129(8) 0.0108(8) 0.0135(8) -0.0005(6) 0.0021(6) -0.0004(6)
C121 0.0121(9) 0.0145(9) 0.0153(10) -0.0018(7) 0.0040(7) 0.0003(7)
C122 0.0174(10) 0.0195(11) 0.0215(12) -0.0021(9) 0.0058(9) 0.0036(9)
C123 0.0231(12) 0.0253(12) 0.0181(11) -0.0023(9) 0.0113(9) 0.0004(10)
C124 0.0213(10) 0.0215(11) 0.0146(9) 0.0004(9) 0.0068(7) -0.0021(10)
C125 0.0132(8) 0.0120(8) 0.0148(9) -0.0009(7) 0.0027(7) -0.0014(7)
C126 0.0126(9) 0.0147(10) 0.0199(11) -0.0014(8) 0.0031(8) 0.0021(8)
C127 0.0144(9) 0.0120(9) 0.0155(10) 0.0004(7) 0.0012(8) -0.0006(7)
O121 0.0174(8) 0.0172(8) 0.0175(8) -0.0002(6) 0.0044(7) 0.0047(6)
O122 0.0259(10) 0.0221(9) 0.0281(10) 0.0063(8) 0.0102(8) 0.0136(8)
O123 0.0153(7) 0.0156(7) 0.0144(7) 0.0004(6) 0.0030(6) 0.0021(6)
O124 0.0229(9) 0.0195(8) 0.0171(8) 0.0059(7) 0.0015(7) 0.0016(7)
N131 0.0116(7) 0.0114(8) 0.0121(7) -0.0021(6) 0.0021(6) 0.0009(6)
C131 0.0118(9) 0.0112(9) 0.0146(10) -0.0032(7) 0.0013(8) -0.0004(7)
C132 0.0133(10) 0.0180(11) 0.0230(12) -0.0056(9) -0.0004(9) -0.0010(8)
C133 0.0118(9) 0.0182(11) 0.0324(13) -0.0046(9) 0.0035(9) 0.0015(8)
C134 0.0129(9) 0.0146(9) 0.0243(12) -0.0042(8) 0.0040(8) 0.0020(8)
C135 0.0126(9) 0.0114(8) 0.0125(9) -0.0013(7) 0.0022(7) 0.0013(7)
C136 0.0146(9) 0.0107(9) 0.0137(9) -0.0003(7) 0.0029(8) 0.0004(7)
C137 0.0137(9) 0.0098(8) 0.0106(9) 0.0004(7) 0.0026(7) 0.0009(7)
O131 0.0135(7) 0.0165(8) 0.0190(8) -0.0055(6) 0.0030(6) -0.0008(6)
O132 0.0167(8) 0.0159(7) 0.0196(8) -0.0073(6) 0.0034(6) -0.0041(6)
O133 0.0117(7) 0.0122(7) 0.0142(7) -0.0019(5) 0.0022(6) 0.0006(5)
O134 0.0178(8) 0.0111(7) 0.0162(8) -0.0039(6) 0.0020(6) 0.0033(6)
Gd2 0.01126(4) 0.01095(4) 0.01402(4) -0.00034(3) 0.00248(3) -0.00026(4)
N211 0.0131(8) 0.0116(8) 0.0176(9) -0.0011(6) 0.0026(7) -0.0005(7)
C211 0.0145(9) 0.0142(9) 0.0150(10) 0.0019(7) 0.0012(8) 0.0001(8)
C212 0.0187(10) 0.0216(11) 0.0154(10) 0.0016(8) 0.0026(8) -0.0034(9)
C213 0.0218(12) 0.0268(13) 0.0205(12) 0.0036(10) 0.0047(10) -0.0093(10)
C214 0.0200(11) 0.0209(11) 0.0192(12) 0.0010(9) 0.0005(9) -0.0072(9)
C215 0.0123(9) 0.0147(9) 0.0180(10) 0.0002(8) 0.0027(8) -0.0010(8)
C216 0.0185(9) 0.0106(8) 0.0171(10) -0.0002(7) 0.0017(8) 0.0002(8)
C217 0.0167(10) 0.0181(10) 0.0183(11) -0.0028(8) 0.0043(9) -0.0036(8)
O211 0.0198(8) 0.0150(7) 0.0154(8) 0.0008(6) 0.0023(6) -0.0045(6)
O212 0.0336(10) 0.0160(8) 0.0134(8) 0.0008(6) -0.0001(7) -0.0047(7)
O213 0.0202(8) 0.0180(8) 0.0177(8) -0.0028(6) 0.0054(7) -0.0076(7)
O214 0.0363(12) 0.0308(11) 0.0250(11) -0.0091(8) 0.0091(9) -0.0198(9)
N221 0.0135(8) 0.0173(9) 0.0173(9) -0.0014(7) 0.0015(7) -0.0002(7)
C221 0.0167(10) 0.0209(11) 0.0170(11) -0.0044(9) 0.0042(8) -0.0047(9)
C222 0.0186(12) 0.0363(16) 0.0282(14) -0.0102(12) 0.0055(10) -0.0112(11)
C223 0.0153(12) 0.049(2) 0.0409(18) -0.0168(15) -0.0026(12) -0.0004(12)
C224 0.0172(12) 0.0359(16) 0.0373(16) -0.0111(13) -0.0054(11) 0.0086(11)
C225 0.0146(10) 0.0233(13) 0.0171(11) -0.0028(9) -0.0031(8) 0.0038(9)
C226 0.0237(12) 0.0162(10) 0.0210(12) -0.0027(9) 0.0044(9) -0.0059(9)
C227 0.0268(12) 0.0166(10) 0.0149(11) -0.0008(8) -0.0043(9) 0.0059(9)
O221 0.0201(8) 0.0148(7) 0.0240(9) 0.0005(7) 0.0023(7) -0.0025(7)
O222 0.0364(12) 0.0180(9) 0.0461(14) 0.0046(9) 0.0095(10) -0.0102(9)
O223 0.0224(9) 0.0156(8) 0.0293(10) 0.0048(7) 0.0071(8) 0.0032(7)
O224 0.0457(15) 0.0232(11) 0.0551(16) 0.0007(11) -0.0253(12) 0.0127(10)
N231 0.0142(8) 0.0156(9) 0.0154(9) -0.0008(7) 0.0022(7) 0.0012(7)
C231 0.0173(10) 0.0192(10) 0.0167(11) 0.0002(8) 0.0018(8) 0.0035(8)
C232 0.0283(14) 0.0315(14) 0.0211(12) 0.0046(11) 0.0047(10) 0.0144(12)
C233 0.0370(16) 0.0369(16) 0.0210(13) 0.0080(12) 0.0060(12) 0.0156(14)
C234 0.0270(13) 0.0266(13) 0.0176(11) 0.0022(9) 0.0049(10) 0.0042(11)
C235 0.0184(10) 0.0152(10) 0.0165(10) -0.0016(8) 0.0053(8) 0.0003(8)
C236 0.0130(9) 0.0201(11) 0.0173(11) -0.0008(9) 0.0002(8) 0.0029(8)
C237 0.0162(9) 0.0134(9) 0.0175(10) -0.0007(7) 0.0062(8) -0.0028(8)
O231 0.0168(8) 0.0212(8) 0.0173(8) 0.0012(7) 0.0038(6) 0.0050(7)
O232 0.0269(10) 0.0266(10) 0.0206(10) -0.0017(8) 0.0013(8) 0.0159(8)
O233 0.0159(8) 0.0179(8) 0.0157(8) -0.0012(6) 0.0042(6) 0.0020(6)
O234 0.0302(10) 0.0155(8) 0.0197(8) -0.0026(6) 0.0111(7) 0.0029(7)
Co1 0.01363(13) 0.01043(13) 0.01227(13) -0.00161(10) -0.00046(10) 0.00158(11)
N11 0.0159(8) 0.0112(7) 0.0147(9) -0.0006(6) 0.0019(7) 0.0003(7)
C11 0.0144(10) 0.0195(10) 0.0153(10) -0.0047(8) -0.0013(8) 0.0009(8)
C12 0.0179(10) 0.0151(9) 0.0157(10) -0.0012(8) -0.0024(8) 0.0021(8)
N12 0.0156(9) 0.0138(8) 0.0133(8) -0.0010(7) -0.0012(7) 0.0018(7)
N13 0.0224(10) 0.0177(9) 0.0157(9) -0.0016(7) 0.0017(8) 0.0043(8)
C13 0.0291(13) 0.0219(12) 0.0180(11) -0.0070(9) -0.0011(10) 0.0060(11)
C14 0.0243(12) 0.0229(12) 0.0212(12) -0.0086(10) -0.0053(10) 0.0043(10)
N14 0.0185(9) 0.0131(8) 0.0194(10) -0.0026(7) -0.0019(7) 0.0025(7)
N15 0.0176(9) 0.0141(8) 0.0169(9) -0.0016(7) -0.0019(7) 0.0035(7)
C15 0.0186(11) 0.0227(12) 0.0215(12) -0.0042(9) 0.0011(9) 0.0077(9)
C16 0.0169(11) 0.0284(13) 0.0195(12) -0.0014(10) 0.0044(9) 0.0017(10)
N16 0.0161(9) 0.0190(9) 0.0155(9) -0.0004(7) 0.0004(7) -0.0011(7)
Co2 0.01058(12) 0.00993(12) 0.01224(13) 0.00164(10) 0.00117(10) 0.00014(10)
N21 0.0133(8) 0.0144(8) 0.0166(9) 0.0034(7) 0.0038(7) -0.0003(7)
C21 0.0199(11) 0.0197(11) 0.0190(11) 0.0049(9) 0.0094(9) 0.0020(9)
C22 0.0238(12) 0.0227(11) 0.0171(11) 0.0061(9) 0.0039(9) 0.0050(10)
N22 0.0149(8) 0.0193(9) 0.0141(9) -0.0012(7) 0.0017(7) 0.0020(7)
N23 0.0140(8) 0.0126(8) 0.0142(8) 0.0012(6) 0.0027(7) 0.0005(7)
C23 0.0128(9) 0.0171(10) 0.0162(10) 0.0014(8) 0.0029(8) 0.0012(8)
C24 0.0145(9) 0.0190(10) 0.0143(10) 0.0003(8) 0.0039(8) -0.0029(8)
N24 0.0136(8) 0.0120(8) 0.0188(9) 0.0010(7) 0.0008(7) 0.0000(7)
N25 0.0121(8) 0.0163(8) 0.0175(9) 0.0037(7) 0.0012(7) -0.0013(7)
C25 0.0137(10) 0.0210(11) 0.0189(11) 0.0083(9) 0.0002(8) -0.0015(8)
C26 0.0170(10) 0.0156(10) 0.0280(13) 0.0078(9) 0.0007(9) 0.0018(8)
N26 0.0151(8) 0.0119(8) 0.0206(10) -0.0005(7) 0.0019(7) 0.0015(7)
O01 0.0269(10) 0.0250(10) 0.0192(9) 0.0047(8) 0.0019(8) 0.0063(8)
O02 0.0180(8) 0.0261(10) 0.0239(9) 0.0105(8) 0.0006(7) -0.0029(8)
O03 0.0203(9) 0.0270(10) 0.0223(9) 0.0033(8) 0.0037(7) 0.0052(8)
O04 0.0211(9) 0.0180(8) 0.0268(10) 0.0013(7) 0.0023(7) 0.0000(7)
O05 0.0168(8) 0.0215(9) 0.0317(10) 0.0072(8) 0.0080(8) 0.0049(7)
O06 0.0201(9) 0.0238(9) 0.0247(10) -0.0008(7) 0.0037(7) 0.0023(7)
O07 0.0237(9) 0.0268(10) 0.0269(10) 0.0085(8) 0.0051(8) 0.0029(8)
O08 0.0236(10) 0.0435(13) 0.0208(10) 0.0103(9) -0.0013(8) -0.0023(10)
O09 0.0272(11) 0.0424(14) 0.0333(12) 0.0136(10) -0.0095(9) -0.0159(10)
O10 0.0449(15) 0.0382(13) 0.0282(12) -0.0018(10) 0.0010(10) -0.0126(11)
O11 0.0340(13) 0.0360(13) 0.0452(15) 0.0134(11) 0.0066(11) -0.0023(11)
O12 0.0234(10) 0.0441(14) 0.0392(13) -0.0227(11) -0.0104(9) 0.0149(10)
O13 0.0459(16) 0.0430(16) 0.0608(18) -0.0147(14) 0.0121(13) 0.0177(13)

loop_
_atom_type_symbol
_atom_type_description
_atom_type_scat_dispersion_real
_atom_type_scat_dispersion_imag
_atom_type_scat_source
C C 0.0033 0.0016 'International Tables Vol C Tables 4.2.6.8 and 6.1.1.4'
H H 0.0000 0.0000 'International Tables Vol C Tables 4.2.6.8 and 6.1.1.4'
N N 0.0061 0.0033 'International Tables Vol C Tables 4.2.6.8 and 6.1.1.4'
O O 0.0106 0.0060 'International Tables Vol C Tables 4.2.6.8 and 6.1.1.4'
Co Co 0.3494 0.9721 'International Tables Vol C Tables 4.2.6.8 and 6.1.1.4'
Gd Gd -0.1653 3.9035 'International Tables Vol C Tables 4.2.6.8 and 6.1.1.4'

loop_
_geom_angle_atom_site_label_1
_geom_angle_atom_site_label_2
_geom_angle_atom_site_label_3
_geom_angle
O111 Gd1 O121 74.89(6)
O111 Gd1 O113 127.96(6)
O121 Gd1 O113 87.95(6)
O111 Gd1 O133 93.01(6)
O121 Gd1 O133 147.65(6)
O113 Gd1 O133 75.94(6)
O111 Gd1 O131 77.07(6)
O121 Gd1 O131 80.18(6)
O113 Gd1 O131 148.36(6)
O133 Gd1 O131 126.97(6)
O111 Gd1 O123 148.85(6)
O121 Gd1 O123 126.72(6)
O113 Gd1 O123 79.23(6)
O133 Gd1 O123 78.11(6)
O131 Gd1 O123 84.59(6)
O111 Gd1 N111 64.54(6)
O121 Gd1 N111 72.81(6)
O113 Gd1 N111 63.47(6)
O133 Gd1 N111 74.90(6)
O131 Gd1 N111 137.38(6)
O123 Gd1 N111 138.03(6)
O111 Gd1 N131 71.83(6)
O121 Gd1 N131 134.99(6)
O113 Gd1 N131 136.70(6)
O133 Gd1 N131 63.84(6)
O131 Gd1 N131 63.58(6)
O123 Gd1 N131 77.51(6)
N111 Gd1 N131 116.73(6)
O111 Gd1 N121 131.76(6)
O121 Gd1 N121 63.54(6)
O113 Gd1 N121 75.53(6)
O133 Gd1 N121 135.24(6)
O131 Gd1 N121 72.91(6)
O123 Gd1 N121 63.18(6)
N111 Gd1 N121 120.03(6)
N131 Gd1 N121 123.13(6)
C111 N111 C115 119.7(2)
C111 N111 Gd1 119.32(15)
C115 N111 Gd1 120.82(15)
N111 C111 C112 121.9(2)
N111 C111 C116 114.5(2)
C112 C111 C116 123.5(2)
C111 C112 C113 118.3(2)
C111 C112 H112 120.9
C113 C112 H112 120.9
C114 C113 C112 120.0(2)
C114 C113 H113 120.0
C112 C113 H113 120.0
C113 C114 C115 117.7(2)
C113 C114 H114 121.1
C115 C114 H114 121.1
N111 C115 C114 122.3(2)
N111 C115 C117 114.1(2)
C114 C115 C117 123.6(2)
O112 C116 O111 125.6(2)
O112 C116 C111 117.7(2)
O111 C116 C111 116.6(2)
O114 C117 O113 125.7(2)
O114 C117 C115 119.2(2)
O113 C117 C115 115.1(2)
C116 O111 Gd1 124.84(15)
C117 O113 Gd1 124.75(15)
C125 N121 C121 119.3(2)
C125 N121 Gd1 120.69(14)
C121 N121 Gd1 119.98(15)
N121 C121 C122 121.9(2)
N121 C121 C126 114.06(19)
C122 C121 C126 124.0(2)
C121 C122 C123 118.6(2)
C121 C122 H122 120.7
C123 C122 H122 120.7
C124 C123 C122 119.4(2)
C124 C123 H123 120.3
C122 C123 H123 120.3
C123 C124 C125 118.4(2)
C123 C124 H124 120.8
C125 C124 H124 120.8
N121 C125 C124 122.3(2)
N121 C125 C127 114.50(19)
C124 C125 C127 123.2(2)
O122 C126 O121 125.9(2)
O122 C126 C121 118.0(2)
O121 C126 C121 116.1(2)
O124 C127 O123 125.1(2)
O124 C127 C125 119.3(2)
O123 C127 C125 115.6(2)
C126 O121 Gd1 126.32(16)
C127 O123 Gd1 125.94(15)
C131 N131 C135 119.59(18)
C131 N131 Gd1 120.09(14)
C135 N131 Gd1 120.06(14)
N131 C131 C132 122.2(2)
N131 C131 C136 114.18(19)
C132 C131 C136 123.6(2)
C133 C132 C131 118.3(2)
C133 C132 H132 120.8
C131 C132 H132 120.8
C132 C133 C134 119.4(2)
C132 C133 H133 120.3
C134 C133 H133 120.3
C135 C134 C133 118.6(2)
C135 C134 H134 120.7
C133 C134 H134 120.7
N131 C135 C134 121.8(2)
N131 C135 C137 113.78(18)
C134 C135 C137 124.4(2)
O131 C136 O132 126.1(2)
O131 C136 C131 116.1(2)
O132 C136 C131 117.8(2)
O133 C137 O134 126.2(2)
O133 C137 C135 117.14(19)
O134 C137 C135 116.66(19)
C136 O131 Gd1 124.77(15)
C137 O133 Gd1 124.84(14)
O233 Gd2 O231 128.46(6)
O233 Gd2 O223 75.26(6)
O231 Gd2 O223 147.84(6)
O233 Gd2 O211 147.75(6)
O231 Gd2 O211 80.41(6)
O223 Gd2 O211 85.49(6)
O233 Gd2 O221 95.63(6)
O231 Gd2 O221 76.76(6)
O223 Gd2 O221 127.25(6)
O211 Gd2 O221 75.59(6)
O233 Gd2 O213 73.12(6)
O231 Gd2 O213 88.80(7)
O223 Gd2 O213 77.33(7)
O211 Gd2 O213 127.91(6)
O221 Gd2 O213 150.34(6)
O233 Gd2 N231 64.69(6)
O231 Gd2 N231 64.27(6)
O223 Gd2 N231 136.97(7)
O211 Gd2 N231 137.37(6)
O221 Gd2 N231 73.76(7)
O213 Gd2 N231 76.64(7)
O233 Gd2 N221 70.45(6)
O231 Gd2 N221 138.25(7)
O223 Gd2 N221 64.60(7)
O211 Gd2 N221 78.00(6)
O221 Gd2 N221 63.47(6)
O213 Gd2 N221 132.39(7)
N231 Gd2 N221 112.64(7)
O233 Gd2 N211 129.29(6)
O231 Gd2 N211 77.20(6)
O223 Gd2 N211 70.63(6)
O211 Gd2 N211 64.24(6)
O221 Gd2 N211 134.92(6)
O213 Gd2 N211 63.68(6)
N231 Gd2 N211 124.52(7)
N221 Gd2 N211 122.64(7)
C211 N211 C215 119.4(2)
C211 N211 Gd2 119.90(15)
C215 N211 Gd2 120.63(16)
N211 C211 C212 122.5(2)
N211 C211 C216 114.9(2)
C212 C211 C216 122.6(2)
C213 C212 C211 117.9(2)
C213 C212 H212 121.1
C211 C212 H212 121.1
C212 C213 C214 119.7(2)
C212 C213 H213 120.2
C214 C213 H213 120.2
C215 C214 C213 118.6(2)
C215 C214 H214 120.7
C213 C214 H214 120.7
N211 C215 C214 121.9(2)
N211 C215 C217 114.8(2)
C214 C215 C217 123.3(2)
O212 C216 O211 125.2(2)
O212 C216 C211 118.4(2)
O211 C216 C211 116.4(2)
O214 C217 O213 125.8(2)
O214 C217 C215 118.1(2)
O213 C217 C215 116.0(2)
C216 O211 Gd2 123.83(15)
C217 O213 Gd2 124.90(16)
C221 N221 C225 120.5(2)
C221 N221 Gd2 119.79(16)
C225 N221 Gd2 118.73(17)
N221 C221 C222 121.4(3)
N221 C221 C226 114.9(2)
C222 C221 C226 123.7(3)
C223 C222 C221 117.8(3)
C223 C222 H222 121.1
C221 C222 H222 121.1
C224 C223 C222 120.1(3)
C224 C223 H223 119.9
C222 C223 H223 119.9
C223 C224 C225 119.3(3)
C223 C224 H224 120.3
C225 C224 H224 120.3
N221 C225 C224 120.7(3)
N221 C225 C227 115.3(2)
C224 C225 C227 123.8(3)
O222 C226 O221 126.6(3)
O222 C226 C221 119.1(2)
O221 C226 C221 114.3(2)
O224 C227 O223 123.6(3)
O224 C227 C225 119.5(3)
O223 C227 C225 116.9(2)
C226 O221 Gd2 123.56(16)
C227 O223 Gd2 123.67(17)
C235 N231 C231 119.6(2)
C235 N231 Gd2 120.03(16)
C231 N231 Gd2 120.06(16)
N231 C231 C232 121.9(2)
N231 C231 C236 113.9(2)
C232 C231 C236 124.2(2)
C231 C232 C233 118.6(3)
C231 C232 H232 120.7
C233 C232 H232 120.7
C234 C233 C232 119.4(3)
C234 C233 H233 120.3
C232 C233 H233 120.3
C235 C234 C233 118.3(2)
C235 C234 H234 120.8
C233 C234 H234 120.8
N231 C235 C234 122.2(2)
N231 C235 C237 114.6(2)
C234 C235 C237 123.2(2)
O232 C236 O231 125.3(2)
O232 C236 C231 118.7(2)
O231 C236 C231 116.0(2)
O234 C237 O233 125.7(2)
O234 C237 C235 118.5(2)
O233 C237 C235 115.7(2)
C236 O231 Gd2 123.53(16)
C237 O233 Gd2 124.34(15)
N12 Co1 N16 90.59(9)
N12 Co1 N14 93.01(9)
N16 Co1 N14 90.33(9)
N12 Co1 N15 173.87(9)
N16 Co1 N15 85.01(9)
N14 Co1 N15 91.29(9)
N12 Co1 N11 85.06(8)
N16 Co1 N11 93.27(9)
N14 Co1 N11 175.93(9)
N15 Co1 N11 90.93(8)
N12 Co1 N13 90.99(9)
N16 Co1 N13 175.55(9)
N14 Co1 N13 85.43(9)
N15 Co1 N13 93.71(9)
N11 Co1 N13 91.02(9)
C11 N11 Co1 110.69(14)
C11 N11 H11C 109.5
Co1 N11 H11C 109.5
C11 N11 H11D 109.5
Co1 N11 H11D 109.5
H11C N11 H11D 108.1
N11 C11 C12 108.43(19)
N11 C11 H11A 110.0
C12 C11 H11A 110.0
N11 C11 H11B 110.0
C12 C11 H11B 110.0
H11A C11 H11B 108.4
N12 C12 C11 106.21(19)
N12 C12 H12A 110.5
C11 C12 H12A 110.5
N12 C12 H12B 110.5
C11 C12 H12B 110.5
H12A C12 H12B 108.7
C12 N12 Co1 108.72(14)
C12 N12 H12C 109.9
Co1 N12 H12C 109.9
C12 N12 H12D 109.9
Co1 N12 H12D 109.9
H12C N12 H12D 108.3
C13 N13 Co1 108.93(17)
C13 N13 H13C 109.9
Co1 N13 H13C 109.9
C13 N13 H13D 109.9
Co1 N13 H13D 109.9
H13C N13 H13D 108.3
N13 C13 C14 107.6(2)
N13 C13 H13A 110.2
C14 C13 H13A 110.2
N13 C13 H13B 110.2
C14 C13 H13B 110.2
H13A C13 H13B 108.5
N14 C14 C13 107.6(2)
N14 C14 H14A 110.2
C13 C14 H14A 110.2
N14 C14 H14B 110.2
C13 C14 H14B 110.2
H14A C14 H14B 108.5
C14 N14 Co1 110.74(17)
C14 N14 H14C 109.5
Co1 N14 H14C 109.5
C14 N14 H14D 109.5
Co1 N14 H14D 109.5
H14C N14 H14D 108.1
C15 N15 Co1 110.51(15)
C15 N15 H15C 109.5
Co1 N15 H15C 109.5
C15 N15 H15D 109.5
Co1 N15 H15D 109.5
H15C N15 H15D 108.1
N15 C15 C16 109.3(2)
N15 C15 H15A 109.8
C16 C15 H15A 109.8
N15 C15 H15B 109.8
C16 C15 H15B 109.8
H15A C15 H15B 108.3
N16 C16 C15 105.6(2)
N16 C16 H16A 110.6
C15 C16 H16A 110.6
N16 C16 H16B 110.6
C15 C16 H16B 110.6
H16A C16 H16B 108.7
C16 N16 Co1 109.80(15)
C16 N16 H16C 109.7
Co1 N16 H16C 109.7
C16 N16 H16D 109.7
Co1 N16 H16D 109.7
H16C N16 H16D 108.2
N24 Co2 N23 84.92(8)
N24 Co2 N25 91.46(8)
N23 Co2 N25 92.35(8)
N24 Co2 N21 176.26(9)
N23 Co2 N21 91.69(8)
N25 Co2 N21 90.26(8)
N24 Co2 N26 90.78(8)
N23 Co2 N26 175.19(8)
N25 Co2 N26 85.57(9)
N21 Co2 N26 92.66(8)
N24 Co2 N22 92.81(9)
N23 Co2 N22 90.88(8)
N25 Co2 N22 174.87(8)
N21 Co2 N22 85.66(9)
N26 Co2 N22 91.50(9)
C21 N21 Co2 109.46(15)
C21 N21 H21C 109.8
Co2 N21 H21C 109.8
C21 N21 H21D 109.8
Co2 N21 H21D 109.8
H21C N21 H21D 108.2
N21 C21 C22 107.18(19)
N21 C21 H21A 110.3
C22 C21 H21A 110.3
N21 C21 H21B 110.3
C22 C21 H21B 110.3
H21A C21 H21B 108.5
N22 C22 C21 107.7(2)
N22 C22 H22A 110.2
C21 C22 H22A 110.2
N22 C22 H22B 110.2
C21 C22 H22B 110.2
H22A C22 H22B 108.5
C22 N22 Co2 109.22(15)
C22 N22 H22C 109.8
Co2 N22 H22C 109.8
C22 N22 H22D 109.8
Co2 N22 H22D 109.8
H22C N22 H22D 108.3
C23 N23 Co2 109.69(14)
C23 N23 H23C 109.7
Co2 N23 H23C 109.7
C23 N23 H23D 109.7
Co2 N23 H23D 109.7
H23C N23 H23D 108.2
N23 C23 C24 107.08(19)
N23 C23 H23A 110.3
C24 C23 H23A 110.3
N23 C23 H23B 110.3
C24 C23 H23B 110.3
H23A C23 H23B 108.6
N24 C24 C23 106.41(18)
N24 C24 H24A 110.4
C23 C24 H24A 110.4
N24 C24 H24B 110.4
C23 C24 H24B 110.4
H24A C24 H24B 108.6
C24 N24 Co2 110.66(14)
C24 N24 H24C 109.5
Co2 N24 H24C 109.5
C24 N24 H24D 109.5
Co2 N24 H24D 109.5
H24C N24 H24D 108.1
C25 N25 Co2 109.72(15)
C25 N25 H25C 109.7
Co2 N25 H25C 109.7
C25 N25 H25D 109.7
Co2 N25 H25D 109.7
H25C N25 H25D 108.2
N25 C25 C26 107.3(2)
N25 C25 H25A 110.2
C26 C25 H25A 110.2
N25 C25 H25B 110.2
C26 C25 H25B 110.2
H25A C25 H25B 108.5
N26 C26 C25 107.62(19)
N26 C26 H26A 110.2
C25 C26 H26A 110.2
N26 C26 H26B 110.2
C25 C26 H26B 110.2
H26A C26 H26B 108.5
C26 N26 Co2 109.13(16)
C26 N26 H26C 109.9
Co2 N26 H26C 109.9
C26 N26 H26D 109.9
Co2 N26 H26D 109.9
H26C N26 H26D 108.3
H011 O01 H012 108.3(13)
H021 O02 H022 110.5(13)
H031 O03 H032 110.5(13)
H041 O04 H042 108.4(12)
H051 O05 H052 109.6(13)
H061 O06 H062 109.5(13)
H071 O07 H072 108.4(13)
H081 O08 H082 108.2(13)
H091 O09 H092 108.7(13)
H10E O10 H10F 108.6(13)
H11E O11 H11F 110.1(13)
H12E O12 H12F 109.2(13)
H13E O13 H13F 111.1(14)

loop_
_geom_bond_atom_site_label_1
_geom_bond_atom_site_label_2
_geom_bond_distance
Gd1 O111 2.4131(17)
Gd1 O121 2.4359(18)
Gd1 O113 2.4403(18)
Gd1 O133 2.4412(16)
Gd1 O131 2.4418(17)
Gd1 O123 2.4475(17)
Gd1 N111 2.5202(18)
Gd1 N131 2.5242(17)
Gd1 N121 2.5455(19)
N111 C111 1.335(3)
N111 C115 1.337(3)
C111 C112 1.388(3)
C111 C116 1.512(3)
C112 C113 1.395(4)
C112 H112 0.9500
C113 C114 1.384(4)
C113 H113 0.9500
C114 C115 1.395(3)
C114 H114 0.9500
C115 C117 1.505(3)
C116 O112 1.258(3)
C116 O111 1.265(3)
C117 O114 1.242(3)
C117 O113 1.282(3)
N121 C125 1.336(3)
N121 C121 1.342(3)
C121 C122 1.390(3)
C121 C126 1.524(3)
C122 C123 1.393(4)
C122 H122 0.9500
C123 C124 1.384(4)
C123 H123 0.9500
C124 C125 1.396(3)
C124 H124 0.9500
C125 C127 1.509(3)
C126 O122 1.252(3)
C126 O121 1.256(3)
C127 O124 1.247(3)
C127 O123 1.279(3)
N131 C131 1.334(3)
N131 C135 1.341(3)
C131 C132 1.390(3)
C131 C136 1.515(3)
C132 C133 1.386(3)
C132 H132 0.9500
C133 C134 1.393(3)
C133 H133 0.9500
C134 C135 1.386(3)
C134 H134 0.9500
C135 C137 1.510(3)
C136 O131 1.258(3)
C136 O132 1.259(3)
C137 O133 1.252(3)
C137 O134 1.263(3)
Gd2 O233 2.4211(17)
Gd2 O231 2.4264(18)
Gd2 O223 2.4342(19)
Gd2 O211 2.4475(17)
Gd2 O221 2.4504(18)
Gd2 O213 2.4696(18)
Gd2 N231 2.491(2)
Gd2 N221 2.512(2)
Gd2 N211 2.521(2)
N211 C211 1.335(3)
N211 C215 1.339(3)
C211 C212 1.398(3)
C211 C216 1.508(3)
C212 C213 1.386(4)
C212 H212 0.9500
C213 C214 1.391(4)
C213 H213 0.9500
C214 C215 1.390(3)
C214 H214 0.9500
C215 C217 1.518(4)
C216 O212 1.248(3)
C216 O211 1.273(3)
C217 O214 1.253(3)
C217 O213 1.260(3)
N221 C221 1.335(3)
N221 C225 1.345(3)
C221 C222 1.398(4)
C221 C226 1.520(4)
C222 C223 1.394(5)
C222 H222 0.9500
C223 C224 1.365(5)
C223 H223 0.9500
C224 C225 1.390(4)
C224 H224 0.9500
C225 C227 1.493(4)
C226 O222 1.236(3)
C226 O221 1.278(3)
C227 O224 1.244(3)
C227 O223 1.269(3)
N231 C235 1.335(3)
N231 C231 1.343(3)
C231 C232 1.387(4)
C231 C236 1.513(4)
C232 C233 1.393(4)
C232 H232 0.9500
C233 C234 1.391(4)
C233 H233 0.9500
C234 C235 1.391(4)
C234 H234 0.9500
C235 C237 1.513(3)
C236 O232 1.240(3)
C236 O231 1.270(3)
C237 O234 1.242(3)
C237 O233 1.276(3)
Co1 N12 1.951(2)
Co1 N16 1.961(2)
Co1 N14 1.965(2)
Co1 N15 1.970(2)
Co1 N11 1.975(2)
Co1 N13 1.976(2)
N11 C11 1.494(3)
N11 H11C 0.9100
N11 H11D 0.9100
C11 C12 1.504(4)
C11 H11A 0.9900
C11 H11B 0.9900
C12 N12 1.495(3)
C12 H12A 0.9900
C12 H12B 0.9900
N12 H12C 0.9100
N12 H12D 0.9100
N13 C13 1.497(3)
N13 H13C 0.9100
N13 H13D 0.9100
C13 C14 1.506(4)
C13 H13A 0.9900
C13 H13B 0.9900
C14 N14 1.490(3)
C14 H14A 0.9900
C14 H14B 0.9900
N14 H14C 0.9100
N14 H14D 0.9100
N15 C15 1.491(3)
N15 H15C 0.9100
N15 H15D 0.9100
C15 C16 1.508(4)
C15 H15A 0.9900
C15 H15B 0.9900
C16 N16 1.493(3)
C16 H16A 0.9900
C16 H16B 0.9900
N16 H16C 0.9100
N16 H16D 0.9100
Co2 N24 1.954(2)
Co2 N23 1.959(2)
Co2 N25 1.966(2)
Co2 N21 1.969(2)
Co2 N26 1.977(2)
Co2 N22 1.980(2)
N21 C21 1.489(3)
N21 H21C 0.9100
N21 H21D 0.9100
C21 C22 1.510(4)
C21 H21A 0.9900
C21 H21B 0.9900
C22 N22 1.493(3)
C22 H22A 0.9900
C22 H22B 0.9900
N22 H22C 0.9100
N22 H22D 0.9100
N23 C23 1.485(3)
N23 H23C 0.9100
N23 H23D 0.9100
C23 C24 1.501(3)
C23 H23A 0.9900
C23 H23B 0.9900
C24 N24 1.484(3)
C24 H24A 0.9900
C24 H24B 0.9900
N24 H24C 0.9100
N24 H24D 0.9100
N25 C25 1.487(3)
N25 H25C 0.9100
N25 H25D 0.9100
C25 C26 1.503(4)
C25 H25A 0.9900
C25 H25B 0.9900
C26 N26 1.498(3)
C26 H26A 0.9900
C26 H26B 0.9900
N26 H26C 0.9100
N26 H26D 0.9100
O01 H011 0.853(5)
O01 H012 0.851(5)
O02 H021 0.848(5)
O02 H022 0.847(5)
O03 H031 0.840(5)
O03 H032 0.848(5)
O04 H041 0.852(5)
O04 H042 0.853(5)
O05 H051 0.848(5)
O05 H052 0.849(5)
O06 H061 0.849(5)
O06 H062 0.849(5)
O07 H071 0.851(5)
O07 H072 0.848(5)
O08 H081 0.852(5)
O08 H082 0.851(5)
O09 H091 0.852(5)
O09 H092 0.850(5)
O10 H10E 0.850(5)
O10 H10F 0.849(5)
O11 H11E 0.849(5)
O11 H11F 0.848(5)
O12 H12E 0.850(5)
O12 H12F 0.851(5)
O13 H13E 0.846(5)
O13 H13F 0.849(5)

loop_
_geom_hbond_atom_site_label_D
_geom_hbond_atom_site_label_H
_geom_hbond_atom_site_label_A
_geom_hbond_distance_DH
_geom_hbond_distance_HA
_geom_hbond_distance_DA
_geom_hbond_angle_DHA
_geom_hbond_site_symmetry_A
N11 H11C O134 0.91 2.25 2.964(3) 134.5 .
N11 H11C O234 0.91 2.28 3.016(3) 137.1 2_646
N11 H11D O213 0.91 2.34 3.211(3) 159.8 2_646
N11 H11D O233 0.91 2.56 3.178(3) 125.8 2_646
N12 H12C O07 0.91 2.13 2.983(3) 155.7 2_656
N12 H12D O112 0.91 1.98 2.825(3) 153.1 2_656
N13 H13C O07 0.91 2.28 3.013(3) 137.3 2_656
N13 H13D O223 0.91 2.26 3.150(3) 167.2 2_646
N13 H13D O224 0.91 2.58 3.316(3) 138.4 2_646
N14 H14C O09 0.91 2.18 2.948(3) 141.0 2_656
N14 H14D O112 0.91 2.00 2.885(3) 165.3 2_656
N15 H15C O224 0.91 2.55 3.207(3) 129.9 2_646
N15 H15C O09 0.91 2.35 3.066(3) 135.3 2_656
N15 H15D O233 0.91 2.17 3.055(3) 164.7 2_646
N16 H16C O134 0.91 1.93 2.831(3) 173.4 .
N16 H16D O222 0.91 2.34 3.048(3) 134.1 .
N21 H21C O13 0.91 2.39 3.269(4) 161.9 2_655
N21 H21D O124 0.91 2.19 3.088(3) 170.3 .
N22 H22C O04 0.91 2.22 3.023(3) 146.7 .
N22 H22D O221 0.91 2.23 3.125(3) 167.2 .
N23 H23C O02 0.91 2.00 2.783(3) 143.6 .
N23 H23D O01 0.91 2.04 2.858(3) 148.7 2_655
N24 H24C O212 0.91 2.14 2.863(3) 135.7 .
N24 H24D O211 0.91 2.65 3.188(3) 118.3 .
N24 H24D O08 0.91 2.08 2.857(3) 142.1 2_756
N25 H25C O132 0.91 2.02 2.898(3) 161.2 2_655
N25 H25D O10 0.91 2.23 3.082(4) 156.4 2_655
N26 H26C O11 0.91 2.34 3.150(3) 148.0 .
N26 H26D O211 0.91 2.09 2.971(3) 162.6 .
O01 H011 O05 0.853(5) 1.992(8) 2.838(3) 172(4) .
O01 H012 O224 0.851(5) 1.884(13) 2.707(3) 162(4) 1_545
O02 H021 O113 0.848(5) 1.889(9) 2.713(3) 164(3) .
O02 H022 O06 0.847(5) 1.940(6) 2.785(3) 176(3) 1_655
O03 H031 O04 0.840(5) 1.914(10) 2.716(3) 159(2) 1_455
O03 H032 O134 0.848(5) 1.979(9) 2.817(3) 169(4) .
O04 H041 O114 0.852(5) 1.919(9) 2.754(3) 166(3) .
O04 H042 O232 0.853(5) 1.957(11) 2.755(3) 155(2) .
O05 H051 O122 0.848(5) 1.902(8) 2.743(3) 171(4) 1_455
O05 H052 O132 0.849(5) 1.923(13) 2.742(3) 162(4) .
O06 H061 O03 0.849(5) 1.915(6) 2.760(3) 174(3) .
O06 H062 O12 0.849(5) 1.830(12) 2.643(3) 160(3) .
O07 H071 O214 0.851(5) 2.093(16) 2.899(3) 158(4) 1_545
O07 H072 O122 0.848(5) 1.945(7) 2.788(3) 172(3) .
O08 H081 O231 0.852(5) 2.03(2) 2.788(3) 147(4) 2_746
O08 H081 O232 0.852(5) 2.636(16) 3.421(3) 154(3) 2_746
O08 H082 O11 0.851(5) 2.289(8) 3.131(4) 170(3) 2_646
O09 H091 O05 0.852(5) 1.963(10) 2.806(3) 170(4) .
O09 H092 O214 0.850(5) 1.939(10) 2.778(3) 169(4) 1_445
O10 H10E O124 0.850(5) 2.015(6) 2.862(3) 174(4) 2_645
O10 H10F O223 0.849(5) 2.450(13) 3.275(3) 164(3) 1_545
O10 H10F O224 0.849(5) 2.53(3) 3.118(4) 127(3) 1_545
O11 H11E O13 0.849(5) 2.098(17) 2.903(4) 158(4) 2_655
O11 H11F O03 0.848(5) 1.964(12) 2.789(3) 164(3) .
O12 H12E O123 0.850(5) 1.952(11) 2.790(3) 168(4) .
O12 H12E O124 0.850(5) 2.65(3) 3.313(3) 136(4) .
O12 H12F O212 0.851(5) 1.939(17) 2.751(3) 159(4) 2_645
O13 H13E O06 0.846(5) 2.035(19) 2.747(3) 141(3) 2_645
O13 H13F O10 0.849(5) 2.101(9) 2.943(4) 171(4) .

loop_
_geom_torsion_atom_site_label_1
_geom_torsion_atom_site_label_2
_geom_torsion_atom_site_label_3
_geom_torsion_atom_site_label_4
_geom_torsion
C115 N111 C111 C112 -1.7(4)
Gd1 N111 C111 C112 173.90(19)
C115 N111 C111 C116 -179.5(2)
Gd1 N111 C111 C116 -3.9(3)
N111 C111 C112 C113 0.7(4)
C116 C111 C112 C113 178.3(2)
C111 C112 C113 C114 0.7(4)
C112 C113 C114 C115 -1.0(4)
C111 N111 C115 C114 1.4(3)
Gd1 N111 C115 C114 -174.17(18)
C111 N111 C115 C117 -178.7(2)
Gd1 N111 C115 C117 5.7(3)
C113 C114 C115 N111 0.0(4)
C113 C114 C115 C117 -179.9(2)
N111 C111 C116 O112 -179.7(2)
C112 C111 C116 O112 2.5(4)
N111 C111 C116 O111 2.4(3)
C112 C111 C116 O111 -175.4(2)
N111 C115 C117 O114 166.9(2)
C114 C115 C117 O114 -13.2(4)
N111 C115 C117 O113 -13.6(3)
C114 C115 C117 O113 166.3(2)
O112 C116 O111 Gd1 -177.31(17)
C111 C116 O111 Gd1 0.4(3)
O114 C117 O113 Gd1 -164.26(19)
C115 C117 O113 Gd1 16.2(3)
C125 N121 C121 C122 0.0(3)
Gd1 N121 C121 C122 179.18(18)
C125 N121 C121 C126 179.5(2)
Gd1 N121 C121 C126 -1.3(3)
N121 C121 C122 C123 0.9(4)
C126 C121 C122 C123 -178.5(2)
C121 C122 C123 C124 -0.6(4)
C122 C123 C124 C125 -0.5(4)
C121 N121 C125 C124 -1.2(3)
Gd1 N121 C125 C124 179.58(17)
C121 N121 C125 C127 179.5(2)
Gd1 N121 C125 C127 0.3(3)
C123 C124 C125 N121 1.5(4)
C123 C124 C125 C127 -179.3(2)
N121 C121 C126 O122 179.8(2)
C122 C121 C126 O122 -0.7(4)
N121 C121 C126 O121 -0.6(3)
C122 C121 C126 O121 178.9(2)
N121 C125 C127 O124 178.7(2)
C124 C125 C127 O124 -0.6(3)
N121 C125 C127 O123 -2.4(3)
C124 C125 C127 O123 178.3(2)
O122 C126 O121 Gd1 -178.0(2)
C121 C126 O121 Gd1 2.4(3)
O124 C127 O123 Gd1 -177.48(18)
C125 C127 O123 Gd1 3.7(3)
C135 N131 C131 C132 0.2(3)
Gd1 N131 C131 C132 174.40(19)
C135 N131 C131 C136 179.39(19)
Gd1 N131 C131 C136 -6.4(3)
N131 C131 C132 C133 -0.4(4)
C136 C131 C132 C133 -179.5(2)
C131 C132 C133 C134 0.3(4)
C132 C133 C134 C135 -0.1(4)
C131 N131 C135 C134 0.1(3)
Gd1 N131 C135 C134 -174.13(18)
C131 N131 C135 C137 -179.0(2)
Gd1 N131 C135 C137 6.8(2)
C133 C134 C135 N131 -0.1(4)
C133 C134 C135 C137 178.9(2)
N131 C131 C136 O131 -2.5(3)
C132 C131 C136 O131 176.6(2)
N131 C131 C136 O132 176.9(2)
C132 C131 C136 O132 -4.0(4)
N131 C135 C137 O133 -5.0(3)
C134 C135 C137 O133 176.0(2)
N131 C135 C137 O134 173.09(19)
C134 C135 C137 O134 -6.0(3)
O132 C136 O131 Gd1 -168.18(18)
C131 C136 O131 Gd1 11.2(3)
O134 C137 O133 Gd1 -177.11(16)
C135 C137 O133 Gd1 0.8(3)
C215 N211 C211 C212 3.3(4)
Gd2 N211 C211 C212 179.92(18)
C215 N211 C211 C216 -175.7(2)
Gd2 N211 C211 C216 0.9(3)
N211 C211 C212 C213 -2.1(4)
C216 C211 C212 C213 176.8(2)
C211 C212 C213 C214 -0.5(4)
C212 C213 C214 C215 1.6(4)
C211 N211 C215 C214 -2.1(4)
Gd2 N211 C215 C214 -178.63(19)
C211 N211 C215 C217 177.0(2)
Gd2 N211 C215 C217 0.4(3)
C213 C214 C215 N211 -0.4(4)
C213 C214 C215 C217 -179.4(3)
N211 C211 C216 O212 173.2(2)
C212 C211 C216 O212 -5.8(4)
N211 C211 C216 O211 -7.0(3)
C212 C211 C216 O211 174.0(2)
N211 C215 C217 O214 -177.6(2)
C214 C215 C217 O214 1.4(4)
N211 C215 C217 O213 -0.2(3)
C214 C215 C217 O213 178.8(3)
O212 C216 O211 Gd2 -169.87(18)
C211 C216 O211 Gd2 10.3(3)
O214 C217 O213 Gd2 177.1(2)
C215 C217 O213 Gd2 -0.1(3)
C225 N221 C221 C222 1.6(4)
Gd2 N221 C221 C222 169.99(19)
C225 N221 C221 C226 -177.8(2)
Gd2 N221 C221 C226 -9.4(3)
N221 C221 C222 C223 -0.8(4)
C226 C221 C222 C223 178.5(3)
C221 C222 C223 C224 -0.3(5)
C222 C223 C224 C225 0.6(5)
C221 N221 C225 C224 -1.3(4)
Gd2 N221 C225 C224 -169.8(2)
C221 N221 C225 C227 175.6(2)
Gd2 N221 C225 C227 7.1(3)
C223 C224 C225 N221 0.2(4)
C223 C224 C225 C227 -176.4(3)
N221 C221 C226 O222 174.3(2)
C222 C221 C226 O222 -5.1(4)
N221 C221 C226 O221 -6.7(3)
C222 C221 C226 O221 173.9(2)
N221 C225 C227 O224 -177.2(3)
C224 C225 C227 O224 -0.5(4)
N221 C225 C227 O223 -0.4(3)
C224 C225 C227 O223 176.3(3)
O222 C226 O221 Gd2 -160.1(2)
C221 C226 O221 Gd2 21.0(3)
O224 C227 O223 Gd2 169.7(2)
C225 C227 O223 Gd2 -7.0(3)
C235 N231 C231 C232 -0.3(4)
Gd2 N231 C231 C232 -173.4(2)
C235 N231 C231 C236 -179.6(2)
Gd2 N231 C231 C236 7.3(3)
N231 C231 C232 C233 0.1(5)
C236 C231 C232 C233 179.3(3)
C231 C232 C233 C234 -0.2(5)
C232 C233 C234 C235 0.5(5)
C231 N231 C235 C234 0.6(4)
Gd2 N231 C235 C234 173.8(2)
C231 N231 C235 C237 178.6(2)
Gd2 N231 C235 C237 -8.3(3)
C233 C234 C235 N231 -0.8(4)
C233 C234 C235 C237 -178.5(3)
N231 C231 C236 O232 -175.6(2)
C232 C231 C236 O232 5.2(4)
N231 C231 C236 O231 4.9(3)
C232 C231 C236 O231 -174.4(3)
N231 C235 C237 O234 -167.6(2)
C234 C235 C237 O234 10.3(4)
N231 C235 C237 O233 9.7(3)
C234 C235 C237 O233 -172.4(2)
O232 C236 O231 Gd2 164.7(2)
C231 C236 O231 Gd2 -15.7(3)
O234 C237 O233 Gd2 170.26(19)
C235 C237 O233 Gd2 -6.8(3)
Co1 N11 C11 C12 28.1(2)
N11 C11 C12 N12 -47.3(2)
C11 C12 N12 Co1 45.5(2)
Co1 N13 C13 C14 -39.8(2)
N13 C13 C14 N14 48.1(3)
C13 C14 N14 Co1 -34.5(2)
Co1 N15 C15 C16 29.8(2)
N15 C15 C16 N16 -46.8(3)
C15 C16 N16 Co1 43.0(2)
Co2 N21 C21 C22 -39.4(2)
N21 C21 C22 N22 49.7(3)
C21 C22 N22 Co2 -36.9(2)
Co2 N23 C23 C24 -39.5(2)
N23 C23 C24 N24 49.7(2)
C23 C24 N24 Co2 -37.8(2)
Co2 N25 C25 C26 38.8(2)
N25 C25 C26 N26 -49.4(2)
C25 C26 N26 Co2 37.3(2)
